data_1512842
loop_
_publ_author_name
'Wenzhe Zhou'
'Xiaojia Feng'
'Hongshan Ke'
'Yangguang Li'
'Jinkui Tang'
'Enbo Wang'

_publ_section_title
;
 New polyoxometalate-based mononuclear lanthanide complexes with slow
 relaxation of magnetization
;
_journal_name_full
;
Inorganica Chimica Acta
;
_journal_page_first 770
_journal_page_last 775
_journal_paper_doi 10.1016/j.ica.2012.10.001
_journal_volume 394
_journal_year 2013
_chemical_formula_sum 'C48 H52 Ho Mo12 N8 O50 P'
_chemical_formula_weight 2888.16
_space_group_IT_number 126
_symmetry_cell_setting tetragonal
_symmetry_space_group_name_Hall '-P 4a 2bc'
_symmetry_space_group_name_H-M 'P 4/n n c :2'
_atom_sites_solution_hydrogens geom
_atom_sites_solution_primary direct
_atom_sites_solution_secondary difmap
_cell_angle_alpha 90.00
_cell_angle_beta 90.00
_cell_angle_gamma 90.00
_cell_formula_units_Z 4
_cell_length_a 16.899(3)
_cell_length_b 16.899(3)
_cell_length_c 28.339(6)
_cell_measurement_reflns_used 41734
_cell_measurement_temperature 150(2)
_cell_measurement_theta_max 27.56
_cell_measurement_theta_min 3.05
_cell_volume 8093(3)
_computing_cell_refinement PROCESS-AUTO
_computing_data_collection PROCESS-AUTO
_computing_data_reduction CrystalStructure
_computing_structure_refinement 'SHELXL-97 (Sheldrick, 1997)'
_computing_structure_solution 'SHELXS-97 (Sheldrick, 1990)'
_diffrn_ambient_temperature 150(2)
_diffrn_detector_area_resol_mean 0.01
_diffrn_measured_fraction_theta_full 0.997
_diffrn_measured_fraction_theta_max 0.997
_diffrn_measurement_device_type 'Rigaku R-AXIS RAPID IP'
_diffrn_measurement_method Oscillation
_diffrn_radiation_monochromator graphite
_diffrn_radiation_source 'fine-focus sealed tube'
_diffrn_radiation_type MoK\a
_diffrn_radiation_wavelength 0.71073
_diffrn_reflns_av_R_equivalents 0.1651
_diffrn_reflns_av_sigmaI/netI 0.0793
_diffrn_reflns_limit_h_max 20
_diffrn_reflns_limit_h_min -20
_diffrn_reflns_limit_k_max 20
_diffrn_reflns_limit_k_min -19
_diffrn_reflns_limit_l_max 33
_diffrn_reflns_limit_l_min -33
_diffrn_reflns_number 52857
_diffrn_reflns_theta_full 25.00
_diffrn_reflns_theta_max 25.00
_diffrn_reflns_theta_min 3.05
_diffrn_standards_interval_count 0
_diffrn_standards_interval_time 0
_diffrn_standards_number 0
_exptl_absorpt_coefficient_mu 2.880
_exptl_absorpt_correction_T_max 0.5966
_exptl_absorpt_correction_T_min 0.5448
_exptl_absorpt_correction_type multi-scan
_exptl_absorpt_process_details 'ABSCOR by T.Higashi  8 March, 1995'
_exptl_crystal_colour yellow
_exptl_crystal_density_diffrn 2.370
_exptl_crystal_density_method 'not measured'
_exptl_crystal_description block
_exptl_crystal_F_000 5528
_exptl_crystal_size_max 0.24
_exptl_crystal_size_mid 0.22
_exptl_crystal_size_min 0.20
_refine_diff_density_max 1.192
_refine_diff_density_min -1.436
_refine_diff_density_rms 0.182
_refine_ls_extinction_coef 0.00017(7)
_refine_ls_extinction_expression Fc^*^=kFc[1+0.001xFc^2^\l^3^/sin(2\q)]^-1/4^
_refine_ls_extinction_method SHELXL
_refine_ls_goodness_of_fit_ref 1.062
_refine_ls_hydrogen_treatment constr
_refine_ls_matrix_type full
_refine_ls_number_parameters 278
_refine_ls_number_reflns 3564
_refine_ls_number_restraints 12
_refine_ls_restrained_S_all 1.067
_refine_ls_R_factor_all 0.1081
_refine_ls_R_factor_gt 0.0750
_refine_ls_shift/su_max 0.000
_refine_ls_shift/su_mean 0.000
_refine_ls_structure_factor_coef Fsqd
_refine_ls_weighting_details 'calc w=1/[\s^2^(Fo^2^)+(0.0903P)^2^+96.8417P] where P=(Fo^2^+2Fc^2^)/3'
_refine_ls_weighting_scheme calc
_refine_ls_wR_factor_gt 0.1711
_refine_ls_wR_factor_ref 0.1923
_reflns_number_gt 2684
_reflns_number_total 3564
_reflns_threshold_expression >2sigma(I)
_cod_data_source_file ICA-2013-394-770-775-4.cif
_cod_data_source_block t2
_cod_original_sg_symbol_H-M P4/nnc
_cod_database_code 1512842

loop_
_symmetry_equiv_pos_as_xyz
'x, y, z'
'-y+1/2, x, z'
'-x+1/2, -y+1/2, z'
'y, -x+1/2, z'
'x, -y+1/2, -z+1/2'
'y, x, -z+1/2'
'-x+1/2, y, -z+1/2'
'-y+1/2, -x+1/2, -z+1/2'
'-x, -y, -z'
'y-1/2, -x, -z'
'x-1/2, y-1/2, -z'
'-y, x-1/2, -z'
'-x, y-1/2, z-1/2'
'-y, -x, z-1/2'
'x-1/2, -y, z-1/2'
'y-1/2, x-1/2, z-1/2'

loop_
_atom_site_label
_atom_site_type_symbol
_atom_site_fract_x
_atom_site_fract_y
_atom_site_fract_z
_atom_site_U_iso_or_equiv
_atom_site_adp_type
_atom_site_occupancy
_atom_site_symmetry_multiplicity
_atom_site_calc_flag
_atom_site_refinement_flags
P1 P 0.2500 0.2500 -0.08665(19) 0.0164(12) Uani 1 4 d S
Mo1 Mo 0.19599(8) 0.11170(8) 0.00183(5) 0.0404(4) Uani 1 1 d .
Mo2 Mo 0.19626(7) 0.11181(7) -0.17521(5) 0.0338(4) Uani 1 1 d .
Mo3 Mo 0.05727(7) 0.16424(9) -0.08701(4) 0.0387(4) Uani 1 1 d .
O1 O 0.1699(7) 0.0461(6) -0.2156(3) 0.045(3) Uani 1 1 d .
O2 O 0.1711(8) 0.0465(7) 0.0425(4) 0.058(3) Uani 1 1 d .
O3 O -0.0328(6) 0.1263(8) -0.0870(4) 0.054(3) Uani 1 1 d .
O4 O 0.1093(8) 0.1027(7) -0.0401(4) 0.067(4) Uani 1 1 d .
O5 O 0.1104(7) 0.1023(6) -0.1330(4) 0.065(4) Uani 1 1 d .
O6 O 0.0480(7) 0.2443(7) -0.1332(4) 0.065(4) Uani 1 1 d .
O7 O 0.1502(7) 0.2054(6) -0.1973(4) 0.053(3) Uani 1 1 d U
O8 O 0.0469(7) 0.2462(7) -0.0406(4) 0.064(4) Uani 1 1 d .
O9 O 0.1834(9) 0.2191(9) -0.1180(5) 0.018(3) Uani 0.50 1 d P
O10 O 0.2943(6) 0.1488(9) 0.0246(5) 0.074(4) Uani 1 1 d .
O11 O 0.1834(9) 0.2192(10) -0.0558(6) 0.023(4) Uani 0.50 1 d P
Ho1 Ho -0.2500 0.2500 -0.2500 0.0224(3) Uani 1 4 d S
O12 O -0.1928(5) 0.3637(6) -0.2134(3) 0.029(2) Uani 1 1 d .
O13 O -0.3383(5) 0.2934(5) -0.1930(3) 0.029(2) Uani 1 1 d .
C1 C -0.2416(8) 0.3906(8) -0.1394(4) 0.029(3) Uani 1 1 d .
N1 N -0.1811(6) 0.3640(6) -0.1663(4) 0.026(2) Uani 1 1 d .
C2 C -0.2298(9) 0.3967(10) -0.0900(5) 0.045(4) Uani 1 1 d .
H2A H -0.2717 0.4143 -0.0703 0.054 Uiso 1 1 calc R
C5 C -0.1116(7) 0.3444(8) -0.1489(5) 0.035(3) Uani 1 1 d .
H5A H -0.0703 0.3269 -0.1691 0.041 Uiso 1 1 calc R
C3 C -0.1572(10) 0.3771(11) -0.0705(5) 0.052(5) Uani 1 1 d .
C4 C -0.0997(11) 0.3498(11) -0.1005(6) 0.058(5) Uani 1 1 d .
H4A H -0.0502 0.3341 -0.0878 0.069 Uiso 1 1 calc R
C11 C -0.1436(13) 0.3868(13) -0.0180(7) 0.072(6) Uani 1 1 d U
H11A H -0.1920 0.4067 -0.0031 0.108 Uiso 1 1 calc R
H11B H -0.1004 0.4245 -0.0127 0.108 Uiso 1 1 calc R
H11C H -0.1295 0.3355 -0.0042 0.108 Uiso 1 1 calc R
C9 C -0.4599(8) 0.4668(10) -0.1946(6) 0.044(4) Uani 1 1 d .
H9A H -0.5104 0.4817 -0.2064 0.053 Uiso 1 1 calc R
C10 C -0.4322(8) 0.3910(11) -0.2033(5) 0.042(4) Uani 1 1 d .
H10A H -0.4630 0.3546 -0.2210 0.050 Uiso 1 1 calc R
C6 C -0.3169(7) 0.4172(8) -0.1597(4) 0.024(3) Uani 1 1 d .
C7 C -0.3436(8) 0.4953(8) -0.1515(5) 0.035(3) Uani 1 1 d .
H7A H -0.3115 0.5302 -0.1335 0.042 Uiso 1 1 calc R
C8 C -0.4153(9) 0.5223(10) -0.1688(6) 0.045(4) Uani 1 1 d .
C12 C -0.4464(12) 0.6022(13) -0.1574(9) 0.089(8) Uani 1 1 d .
H12A H -0.4070 0.6314 -0.1390 0.134 Uiso 1 1 calc R
H12B H -0.4953 0.5971 -0.1391 0.134 Uiso 1 1 calc R
H12C H -0.4574 0.6309 -0.1868 0.134 Uiso 1 1 calc R
N2 N -0.3605(6) 0.3696(7) -0.1861(4) 0.033(3) Uani 1 1 d .

loop_
_atom_site_aniso_label
_atom_site_aniso_U_11
_atom_site_aniso_U_22
_atom_site_aniso_U_33
_atom_site_aniso_U_23
_atom_site_aniso_U_13
_atom_site_aniso_U_12
P1 0.0183(17) 0.0183(17) 0.013(3) 0.000 0.000 0.000
Mo1 0.0415(8) 0.0397(8) 0.0399(7) 0.0270(6) 0.0111(6) 0.0028(6)
Mo2 0.0285(7) 0.0333(7) 0.0395(7) -0.0242(6) -0.0074(5) 0.0014(5)
Mo3 0.0222(6) 0.0619(9) 0.0318(7) 0.0043(6) 0.0017(5) -0.0216(6)
O1 0.068(8) 0.037(6) 0.031(5) -0.012(5) -0.007(5) -0.012(5)
O2 0.078(9) 0.058(7) 0.039(6) 0.027(6) 0.004(6) -0.012(6)
O3 0.022(5) 0.091(9) 0.050(7) -0.009(6) 0.007(5) -0.029(5)
O4 0.103(11) 0.045(7) 0.052(7) -0.024(6) -0.046(7) 0.030(6)
O5 0.081(9) 0.036(6) 0.078(8) 0.036(6) 0.058(7) 0.037(6)
O6 0.092(9) 0.037(6) 0.066(7) 0.028(6) 0.059(7) 0.041(6)
O7 0.070(6) 0.034(5) 0.057(6) 0.016(5) 0.046(5) 0.022(5)
O8 0.089(9) 0.040(6) 0.062(7) -0.015(6) -0.061(7) 0.025(6)
O9 0.014(8) 0.025(8) 0.014(7) -0.002(6) 0.009(6) 0.000(6)
O10 0.036(7) 0.112(11) 0.074(8) -0.057(8) 0.024(6) -0.035(7)
O11 0.017(9) 0.027(9) 0.024(9) -0.002(7) 0.010(7) 0.003(7)
Ho1 0.0203(6) 0.0310(7) 0.0160(5) 0.000 0.000 0.000
O12 0.025(5) 0.048(6) 0.013(4) 0.000(4) -0.005(3) -0.006(4)
O13 0.029(5) 0.033(5) 0.025(4) -0.001(4) 0.004(4) -0.007(4)
C1 0.030(7) 0.036(7) 0.022(6) -0.012(6) 0.003(6) 0.009(6)
N1 0.021(6) 0.026(6) 0.030(6) -0.009(5) 0.000(5) -0.001(4)
C2 0.038(9) 0.063(10) 0.033(7) -0.020(7) 0.000(7) 0.025(7)
C5 0.015(6) 0.043(8) 0.046(8) -0.019(7) -0.015(6) 0.013(6)
C3 0.048(9) 0.075(12) 0.033(8) -0.028(8) -0.025(7) 0.045(9)
C4 0.073(12) 0.057(11) 0.043(9) -0.029(8) -0.030(9) 0.039(9)
C11 0.080(9) 0.080(9) 0.058(8) -0.013(7) -0.012(7) 0.016(8)
C9 0.016(7) 0.060(11) 0.055(9) 0.024(8) 0.001(7) 0.012(6)
C10 0.026(8) 0.079(12) 0.021(7) 0.015(7) -0.006(6) -0.011(7)
C6 0.015(6) 0.042(8) 0.016(6) 0.001(5) -0.002(5) 0.001(6)
C7 0.019(7) 0.035(8) 0.050(8) -0.004(7) -0.003(6) 0.013(6)
C8 0.039(9) 0.045(10) 0.051(9) 0.003(8) -0.004(8) 0.012(8)
C12 0.059(13) 0.071(14) 0.14(2) -0.044(14) -0.010(13) 0.037(11)
N2 0.020(6) 0.056(8) 0.023(5) 0.012(6) 0.000(5) 0.005(5)

loop_
_atom_type_symbol
_atom_type_description
_atom_type_scat_dispersion_real
_atom_type_scat_dispersion_imag
_atom_type_scat_source
C C 0.0033 0.0016 'International Tables Vol C Tables 4.2.6.8 and 6.1.1.4'
H H 0.0000 0.0000 'International Tables Vol C Tables 4.2.6.8 and 6.1.1.4'
N N 0.0061 0.0033 'International Tables Vol C Tables 4.2.6.8 and 6.1.1.4'
O O 0.0106 0.0060 'International Tables Vol C Tables 4.2.6.8 and 6.1.1.4'
Mo Mo -1.6832 0.6857 'International Tables Vol C Tables 4.2.6.8 and 6.1.1.4'
Ho Ho -0.2175 4.6783 'International Tables Vol C Tables 4.2.6.8 and 6.1.1.4'
P P 0.1023 0.0942 'International Tables Vol C Tables 4.2.6.8 and 6.1.1.4'

loop_
_geom_angle_atom_site_label_1
_geom_angle_atom_site_label_2
_geom_angle_atom_site_label_3
_geom_angle
_geom_angle_site_symmetry_1
_geom_angle_site_symmetry_3
O11 P1 O11 109.6(13) 4 2
O11 P1 O11 70.6(6) 4 3
O11 P1 O11 70.6(6) 2 3
O11 P1 O11 70.6(6) 4 .
O11 P1 O11 70.6(6) 2 .
O11 P1 O11 109.6(13) 3 .
O11 P1 O9 109.7(8) 4 .
O11 P1 O9 109.5(8) 2 .
O11 P1 O9 179.6(9) 3 .
O11 P1 O9 70.8(8) . .
O11 P1 O9 179.6(9) 4 2
O11 P1 O9 70.8(8) 2 2
O11 P1 O9 109.5(8) 3 2
O11 P1 O9 109.7(8) . 2
O9 P1 O9 70.2(6) . 2
O11 P1 O9 70.8(8) 4 4
O11 P1 O9 179.6(9) 2 4
O11 P1 O9 109.7(8) 3 4
O11 P1 O9 109.5(8) . 4
O9 P1 O9 70.2(6) . 4
O9 P1 O9 108.8(11) 2 4
O11 P1 O9 109.5(8) 4 3
O11 P1 O9 109.7(8) 2 3
O11 P1 O9 70.8(8) 3 3
O11 P1 O9 179.6(9) . 3
O9 P1 O9 108.8(11) . 3
O9 P1 O9 70.2(6) 2 3
O9 P1 O9 70.2(6) 4 3
O2 Mo1 O10 102.0(7) . .
O2 Mo1 O10 102.5(7) . 4
O10 Mo1 O10 88.6(8) . 4
O2 Mo1 O4 100.8(6) . .
O10 Mo1 O4 157.1(6) . .
O10 Mo1 O4 87.4(5) 4 .
O2 Mo1 O8 100.8(6) . 2
O10 Mo1 O8 87.4(5) . 2
O10 Mo1 O8 156.6(6) 4 2
O4 Mo1 O8 87.4(5) . 2
O2 Mo1 O11 159.8(6) . .
O10 Mo1 O11 93.3(6) . .
O10 Mo1 O11 64.4(6) 4 .
O4 Mo1 O11 64.8(5) . .
O8 Mo1 O11 92.9(6) 2 .
O2 Mo1 O11 158.6(6) . 2
O10 Mo1 O11 63.6(6) . 2
O10 Mo1 O11 93.3(6) 4 2
O4 Mo1 O11 94.1(6) . 2
O8 Mo1 O11 64.4(5) 2 2
O11 Mo1 O11 41.5(6) . 2
O1 Mo2 O7 102.9(6) . .
O1 Mo2 O5 100.0(6) . .
O7 Mo2 O5 88.0(4) . .
O1 Mo2 O7 103.8(6) . 2
O7 Mo2 O7 87.9(7) . 2
O5 Mo2 O7 156.2(6) . 2
O1 Mo2 O6 101.2(6) . 2
O7 Mo2 O6 155.8(6) . 2
O5 Mo2 O6 87.8(5) . 2
O7 Mo2 O6 86.4(4) 2 2
O1 Mo2 O9 158.9(5) . .
O7 Mo2 O9 63.7(5) . .
O5 Mo2 O9 64.8(5) . .
O7 Mo2 O9 92.5(5) 2 .
O6 Mo2 O9 93.0(6) 2 .
O1 Mo2 O9 159.3(5) . 2
O7 Mo2 O9 92.6(5) . 2
O5 Mo2 O9 94.0(6) . 2
O7 Mo2 O9 62.7(5) 2 2
O6 Mo2 O9 64.0(5) 2 2
O9 Mo2 O9 41.7(6) . 2
O3 Mo3 O6 101.6(6) . .
O3 Mo3 O5 102.8(6) . .
O6 Mo3 O5 87.6(4) . .
O3 Mo3 O4 102.4(6) . .
O6 Mo3 O4 156.0(6) . .
O5 Mo3 O4 87.7(5) . .
O3 Mo3 O8 101.3(6) . .
O6 Mo3 O8 87.1(5) . .
O5 Mo3 O8 155.9(6) . .
O4 Mo3 O8 87.6(4) . .
O3 Mo3 O9 159.3(5) . .
O6 Mo3 O9 63.8(5) . .
O5 Mo3 O9 63.7(5) . .
O4 Mo3 O9 93.1(6) . .
O8 Mo3 O9 92.9(5) . .
O3 Mo3 O11 159.2(5) . .
O6 Mo3 O11 92.9(6) . .
O5 Mo3 O11 92.6(6) . .
O4 Mo3 O11 63.9(5) . .
O8 Mo3 O11 64.2(5) . .
O9 Mo3 O11 41.5(5) . .
Mo1 O4 Mo3 138.8(7) . .
Mo2 O5 Mo3 138.8(7) . .
Mo3 O6 Mo2 140.2(7) . 4
Mo2 O7 Mo2 140.8(7) . 4
Mo1 O8 Mo3 138.9(7) 4 .
P1 O9 O9 54.9(3) . 2
P1 O9 O9 54.9(3) . 4
O9 O9 O9 90.000(2) 2 4
P1 O9 O11 54.4(7) . .
O9 O9 O11 90.0(7) 2 .
O9 O9 O11 89.9(7) 4 .
P1 O9 Mo2 125.1(8) . .
O9 O9 Mo2 70.2(7) 2 .
O9 O9 Mo2 131.8(4) 4 .
O11 O9 Mo2 131.7(10) . .
P1 O9 Mo2 123.0(8) . 4
O9 O9 Mo2 131.1(4) 2 4
O9 O9 Mo2 68.1(7) 4 4
O11 O9 Mo2 130.8(9) . 4
Mo2 O9 Mo2 92.1(5) . 4
P1 O9 Mo3 123.7(8) . .
O9 O9 Mo3 132.6(10) 2 .
O9 O9 Mo3 130.2(10) 4 .
O11 O9 Mo3 69.3(7) . .
Mo2 O9 Mo3 91.9(5) . .
Mo2 O9 Mo3 91.6(5) 4 .
Mo1 O10 Mo1 139.7(8) . 2
P1 O11 O11 54.7(3) . 2
P1 O11 O11 54.7(3) . 4
O11 O11 O11 90.000(2) 2 4
P1 O11 O9 54.8(7) . .
O11 O11 O9 90.0(7) 2 .
O11 O11 O9 90.1(7) 4 .
P1 O11 Mo1 125.0(9) . .
O11 O11 Mo1 70.3(8) 2 .
O11 O11 Mo1 131.7(4) 4 .
O9 O11 Mo1 131.7(10) . .
P1 O11 Mo3 124.0(9) . .
O11 O11 Mo3 132.5(10) 2 .
O11 O11 Mo3 130.3(10) 4 .
O9 O11 Mo3 69.2(7) . .
Mo1 O11 Mo3 91.9(5) . .
P1 O11 Mo1 122.9(9) . 4
O11 O11 Mo1 131.0(4) 2 4
O11 O11 Mo1 68.2(8) 4 4
O9 O11 Mo1 131.1(10) . 4
Mo1 O11 Mo1 91.8(5) . 4
Mo3 O11 Mo1 91.8(5) . 4
O13 Ho1 O13 99.9(4) 5_554 .
O13 Ho1 O13 143.1(4) 5_554 3_455
O13 Ho1 O13 91.7(4) . 3_455
O13 Ho1 O13 91.7(4) 5_554 7_454
O13 Ho1 O13 143.1(4) . 7_454
O13 Ho1 O13 99.9(4) 3_455 7_454
O13 Ho1 O12 144.9(3) 5_554 .
O13 Ho1 O12 72.8(3) . .
O13 Ho1 O12 72.0(3) 3_455 .
O13 Ho1 O12 77.7(3) 7_454 .
O13 Ho1 O12 77.7(3) 5_554 3_455
O13 Ho1 O12 72.0(3) . 3_455
O13 Ho1 O12 72.8(3) 3_455 3_455
O13 Ho1 O12 144.9(3) 7_454 3_455
O12 Ho1 O12 128.6(4) . 3_455
O13 Ho1 O12 72.8(3) 5_554 5_554
O13 Ho1 O12 144.9(3) . 5_554
O13 Ho1 O12 77.7(3) 3_455 5_554
O13 Ho1 O12 72.0(3) 7_454 5_554
O12 Ho1 O12 132.2(4) . 5_554
O12 Ho1 O12 72.8(4) 3_455 5_554
O13 Ho1 O12 72.0(3) 5_554 7_454
O13 Ho1 O12 77.7(3) . 7_454
O13 Ho1 O12 144.9(3) 3_455 7_454
O13 Ho1 O12 72.8(3) 7_454 7_454
O12 Ho1 O12 72.8(4) . 7_454
O12 Ho1 O12 132.2(4) 3_455 7_454
O12 Ho1 O12 128.6(4) 5_554 7_454
N1 O12 Ho1 119.4(7) . .
N2 O13 Ho1 125.4(7) . .
N1 C1 C2 118.2(12) . .
N1 C1 C6 122.6(11) . .
C2 C1 C6 119.2(11) . .
C5 N1 O12 119.9(11) . .
C5 N1 C1 123.4(11) . .
O12 N1 C1 116.5(10) . .
C3 C2 C1 120.1(13) . .
C3 C2 H2A 119.9 . .
C1 C2 H2A 119.9 . .
N1 C5 C4 118.7(13) . .
N1 C5 H5A 120.6 . .
C4 C5 H5A 120.6 . .
C4 C3 C2 117.3(13) . .
C4 C3 C11 122.6(14) . .
C2 C3 C11 120.1(15) . .
C3 C4 C5 122.2(14) . .
C3 C4 H4A 118.9 . .
C5 C4 H4A 118.9 . .
C3 C11 H11A 109.5 . .
C3 C11 H11B 109.5 . .
H11A C11 H11B 109.5 . .
C3 C11 H11C 109.5 . .
H11A C11 H11C 109.5 . .
H11B C11 H11C 109.5 . .
C10 C9 C8 121.8(13) . .
C10 C9 H9A 119.1 . .
C8 C9 H9A 119.1 . .
N2 C10 C9 119.0(14) . .
N2 C10 H10A 120.5 . .
C9 C10 H10A 120.5 . .
N2 C6 C7 118.9(11) . .
N2 C6 C1 121.2(12) . .
C7 C6 C1 119.9(11) . .
C8 C7 C6 121.9(14) . .
C8 C7 H7A 119.0 . .
C6 C7 H7A 119.0 . .
C7 C8 C9 115.6(14) . .
C7 C8 C12 122.2(16) . .
C9 C8 C12 121.9(15) . .
C8 C12 H12A 109.5 . .
C8 C12 H12B 109.5 . .
H12A C12 H12B 109.5 . .
C8 C12 H12C 109.5 . .
H12A C12 H12C 109.5 . .
H12B C12 H12C 109.5 . .
C6 N2 C10 122.6(13) . .
C6 N2 O13 120.4(10) . .
C10 N2 O13 116.7(12) . .

loop_
_geom_bond_atom_site_label_1
_geom_bond_atom_site_label_2
_geom_bond_distance
_geom_bond_site_symmetry_2
P1 O11 1.516(15) 4
P1 O11 1.516(15) 2
P1 O11 1.516(15) 3
P1 O11 1.516(15) .
P1 O9 1.525(15) .
P1 O9 1.525(15) 2
P1 O9 1.525(15) 4
P1 O9 1.525(15) 3
Mo1 O2 1.648(10) .
Mo1 O10 1.889(11) .
Mo1 O10 1.890(11) 4
Mo1 O4 1.893(11) .
Mo1 O8 1.898(10) 2
Mo1 O11 2.453(16) .
Mo1 O11 2.488(15) 2
Mo2 O1 1.656(9) .
Mo2 O7 1.870(10) .
Mo2 O5 1.888(10) .
Mo2 O7 1.891(10) 2
Mo2 O6 1.894(10) 2
Mo2 O9 2.443(15) .
Mo2 O9 2.478(16) 2
Mo3 O3 1.652(9) .
Mo3 O6 1.889(10) .
Mo3 O5 1.897(11) .
Mo3 O4 1.902(11) .
Mo3 O8 1.917(11) .
Mo3 O9 2.485(14) .
Mo3 O11 2.488(16) .
O6 Mo2 1.894(10) 4
O7 Mo2 1.891(10) 4
O8 Mo1 1.898(10) 4
O9 O9 1.75(2) 2
O9 O9 1.75(2) 4
O9 O11 1.76(2) .
O9 Mo2 2.478(16) 4
O10 Mo1 1.890(11) 2
O11 O11 1.75(2) 2
O11 O11 1.75(2) 4
O11 Mo1 2.488(15) 4
Ho1 O13 2.319(9) 5_554
Ho1 O13 2.319(9) .
Ho1 O13 2.319(9) 3_455
Ho1 O13 2.319(9) 7_454
Ho1 O12 2.388(9) .
Ho1 O12 2.388(9) 3_455
Ho1 O12 2.388(9) 5_554
Ho1 O12 2.388(9) 7_454
O12 N1 1.351(13) .
O13 N2 1.355(15) .
C1 N1 1.351(16) .
C1 C2 1.419(18) .
C1 C6 1.467(18) .
N1 C5 1.316(16) .
C2 C3 1.39(2) .
C2 H2A 0.9500 .
C5 C4 1.39(2) .
C5 H5A 0.9500 .
C3 C4 1.37(2) .
C3 C11 1.51(2) .
C4 H4A 0.9500 .
C11 H11A 0.9800 .
C11 H11B 0.9800 .
C11 H11C 0.9800 .
C9 C10 1.39(2) .
C9 C8 1.41(2) .
C9 H9A 0.9500 .
C10 N2 1.354(17) .
C10 H10A 0.9500 .
C6 N2 1.322(17) .
C6 C7 1.413(18) .
C7 C8 1.384(19) .
C7 H7A 0.9500 .
C8 C12 1.49(2) .
C12 H12A 0.9800 .
C12 H12B 0.9800 .
C12 H12C 0.9800 .
